data_1529225
loop_
_publ_author_name
'Golovnev, Nikolay'
'Molokeev, Maxim'

_publ_section_title
;
 Crystal structure of catena-(2-thiobarbiturato) dithallium(I)
;
_journal_issue 1
_journal_name_full 'Journal of Structural Chemistry'
_journal_page_first 125
_journal_paper_doi 10.1134/S002247661401020X
_journal_volume 55
_journal_year 2014
_chemical_formula_moiety
;
C4 H2 N2 O2 S Tl2
;
_chemical_formula_sum 'C4 H2 N2 O2 S Tl2'
_chemical_formula_weight 550.9092
_chemical_name_mineral
;
C4 H2 N2 O2 S Tl2
;
_space_group_IT_number 14
_symmetry_cell_setting monoclinic
_symmetry_space_group_name_Hall '-P 2yn'
_symmetry_space_group_name_H-M 'P 1 21/n 1'
_cell_angle_alpha 90
_cell_angle_beta 97.2028(14)
_cell_angle_gamma 90
_cell_formula_units_Z 4
_cell_length_a 15.10391(27)
_cell_length_b 12.80183(20)
_cell_length_c 3.864549(57)
_cell_measurement_temperature 300
_cell_volume 741.34(2)
_diffrn_ambient_temperature 300
_diffrn_measurement_device_type
;
D8 ADVANCE Bruker
;
_diffrn_radiation_monochromator none
_diffrn_radiation_probe x-ray
_diffrn_radiation_type
;
 Cu K\a~1~~2~
;
_exptl_absorpt_coefficient_mu 84.787
_exptl_crystal_density_diffrn 4.935939
_pd_char_colour
;
colourless
;
_pd_meas_2theta_range_inc 0.016081
_pd_meas_2theta_range_max 139.99306
_pd_meas_2theta_range_min 5
_pd_meas_scan_method step
_pd_proc_ls_pref_orient_corr
;
No correction of the preferred orientation
;
_pd_proc_ls_profile_function PearsonVII
_pd_proc_ls_prof_R_factor 1.855
_pd_proc_ls_prof_wR_expected 1.161
_pd_proc_ls_prof_wR_factor 2.434
_pd_proc_number_of_points 8395
_pd_spec_mount_mode reflection
_refine_ls_goodness_of_fit_ref 2.097
_refine_ls_R_I_factor 1.379
_refine_ls_shift/su_max 0.01000
_cod_data_source_file Tl2_TBA.cif
_cod_data_source_block a
_cod_original_cell_volume 741.344(21)
_cod_original_sg_symbol_Hall
;
-P 2yn
;
_cod_original_sg_symbol_H-M P2_1/n
_cod_original_formula_sum
;
C4 H2 N2 O2 S Tl2
;
_cod_database_code 1529225

loop_
_symmetry_equiv_pos_as_xyz
'x, y, z'
'-x, -y, -z'
'-x+1/2, y+1/2, -z+1/2'
'x+1/2, -y+1/2, z+1/2'

loop_
_atom_site_label
_atom_site_type_symbol
_atom_site_fract_x
_atom_site_fract_y
_atom_site_fract_z
_atom_site_occupancy
_atom_site_B_iso_or_equiv
_atom_site_adp_type
Tl1 Tl 0.057804(64) 0.325640(67) -0.49777(25) 1 0 Uani
Tl2 Tl 0.397923(52) 0.405252(85) 0.83611(29) 1 0 Uani
N1 N 0.24107(44) 0.67585(52) 0.3064(19) 1 3.35(30) Uiso
N3 N 0.27835(40) 0.50191(47) 0.2400(21) 1 3.35(30) Uiso
S S 0.40982(21) 0.63603(35) 0.51285(96) 1 3.18(16) Uiso
O1 O 0.19234(53) 0.37997(44) 0.0336(14) 1 3.35(25) Uiso
O2 O 0.10144(34) 0.72423(38) 0.1384(18) 1 3.35(25) Uiso
C2 C 0.30109(44) 0.60107(63) 0.3369(22) 1 2.05(25) Uiso
C4 C 0.19338(49) 0.47699(56) 0.0978(27) 1 2.05(25) Uiso
C6 C 0.15638(42) 0.64968(59) 0.1695(23) 1 2.05(25) Uiso
C5 C 0.13117(42) 0.55223(57) 0.0658(23) 1 2.05(25) Uiso
H1 H 0.25211 0.73989 0.36169 1 4 Uiso
H5 H 0.0716 0.53503 -0.01526 1 4 Uiso

loop_
_atom_site_aniso_label
_atom_site_aniso_U_11
_atom_site_aniso_U_22
_atom_site_aniso_U_33
_atom_site_aniso_U_12
_atom_site_aniso_U_13
_atom_site_aniso_U_23
Tl1 0.04083(81) 0.03695(86) 0.06325(95) 0.00206(77) 0.00336(40) 0.00766(89)
Tl2 0.04958(92) 0.04528(92) 0.05221(89) -0.01309(76) 0.00336(40) -0.00566(76)

loop_
_diffrn_radiation_wavelength
_diffrn_radiation_wavelength_wt
1.5406 1.0000
1.5443 0.5000

loop_
_geom_angle_atom_site_label_1
_geom_angle_atom_site_label_2
_geom_angle_atom_site_label_3
_geom_angle
_geom_angle_site_symmetry_1
_geom_angle_site_symmetry_3
C2 N1 C6 117.33(67) 1_555 1_555
C2 N1 H1 124.3 1_555 1_555
C6 N1 H1 118.35 1_555 1_555
C2 N3 C4 121.43(73) 1_555 1_555
C5 C4 N3 118.73(68) 1_555 1_555
C5 C4 O1 134.06(100) 1_555 1_555
C5 C6 N1 123.92(76) 1_555 1_555
C5 C6 O2 120.89(69) 1_555 1_555
H5 C5 C4 119.5 1_555 1_555
H5 C5 C6 122.49 1_555 1_555
N1 C2 N3 120.64(71) 1_555 1_555
N1 C2 S 116.79(59) 1_555 1_555
N1 C6 O2 115.17(63) 1_555 1_555
N3 C2 S 122.57(63) 1_555 1_555
N3 C4 O1 107.17(60) 1_555 1_555
C4 C5 C6 117.91(71) 1_555 1_555
S Tl1 S 75.87(14) 3_545 3_544
S Tl1 O1 72.67(20) 3_545 1_555
S Tl1 O1 119.28(29) 3_545 1_554
S Tl1 O2 67.89(21) 3_545 2_565
S Tl1 O2 110.58(20) 3_545 2_564
S Tl1 O1 119.38(29) 3_544 1_555
S Tl1 O1 68.31(22) 3_544 1_554
S Tl1 O2 108.64(18) 3_544 2_565
S Tl1 O2 62.8(25) 3_544 2_564
O1 Tl1 O1 84.23(19) 1_555 1_554
O1 Tl1 O2 105.38(23) 1_555 2_565
O1 Tl1 O2 94.48(16) 1_554 2_564
O2 Tl1 O2 75.74(19) 2_565 2_564
N3 Tl2 N3 83.03(20) 1_555 1_556
N3 Tl2 S 51.92(14) 1_555 1_555
N3 Tl2 S 102.78(16) 1_555 2_666
N3 Tl2 O1 74.2(22) 1_555 1_556
N3 Tl2 O2 84.02(19) 1_555 3_545
N3 Tl2 O2 139.99(69) 1_555 3_546
N3 Tl2 S 83.27(16) 1_556 1_555
N3 Tl2 O1 39.55(71) 1_556 1_556
N3 Tl2 O2 137.75(60) 1_556 3_545
N3 Tl2 O2 85.09(18) 1_556 3_546
S Tl2 S 84.064(99) 1_555 2_666
S Tl2 O1 106.3(18) 1_555 1_556
S Tl2 O2 118.28(27) 1_555 3_545
S Tl2 O2 64.01(23) 2_666 3_545
S Tl2 O2 102.28(14) 2_666 3_546
O1 Tl2 O2 98.3(15) 1_556 3_545
O1 Tl2 O2 72.51(22) 1_556 3_546
O2 Tl2 O2 79.58(18) 3_545 3_546

loop_
_geom_bond_atom_site_label_1
_geom_bond_atom_site_label_2
_geom_bond_distance
_geom_bond_site_symmetry_2
N1 C2 1.3135(94) .
N1 C6 1.3633(85) .
N1 H1 0.85828 .
N3 C2 1.356(10) .
N3 C4 1.3689(90) .
S C2 1.7549(70) .
O1 C4 1.2663(92) .
O2 C6 1.2605(81) .
C4 C5 1.3404(93) .
C6 C5 1.350(11) .
C5 H5 0.94099 .
Tl1 S 3.0681(43) 3_545
Tl1 S 3.2152(42) 3_544
Tl1 O1 2.7899(63) .
Tl1 O1 2.9691(66) 1_554
Tl1 O2 2.9932(50) 2_565
Tl1 O2 3.2907(60) 2_564
Tl2 N3 3.0094(71) .
Tl2 N3 2.8171(63) 1_556
Tl2 S 3.2214(45) .
Tl2 S 3.3930(30) 2_666
Tl2 O1 3.3050(73) 1_556
Tl2 O2 2.9559(58) 3_545
Tl2 O2 3.0805(59) 3_546

loop_
_geom_hbond_atom_site_label_D
_geom_hbond_atom_site_label_H
_geom_hbond_atom_site_label_A
_geom_hbond_distance_DH
_geom_hbond_distance_HA
_geom_hbond_distance_DA
_geom_hbond_angle_DHA
_geom_hbond_site_symmetry_A
N1 H1 O1 0.86 2.00 2.840(8) 166 3_555
